data_2206854
loop_
_publ_author_name
'Miao, Qian'
'Mao-Lin Hu'

_publ_section_title
;
 Tetraaquabis(uracil-1-acetato)cadmium(II)
;
_journal_coeditor_code BH6032
_journal_issue 10
_journal_name_full 'Acta Crystallographica Section E'
_journal_page_first m2083
_journal_page_last m2085
_journal_paper_doi 10.1107/S1600536805029946
_journal_volume 61
_journal_year 2005
_chemical_formula_iupac '[Cd (C6 H5 N2 O4)2 (H2 O)4]'
_chemical_formula_moiety 'C12 H18 Cd N4 O12'
_chemical_formula_sum 'C12 H18 Cd N4 O12'
_chemical_formula_weight 522.70
_chemical_name_systematic
;
Tetraaquabis(uracil-1-acetato)cadmium(II)
;
_space_group_IT_number 14
_symmetry_cell_setting monoclinic
_symmetry_space_group_name_Hall '-P 2ybc'
_symmetry_space_group_name_H-M 'P 1 21/c 1'
_atom_sites_solution_hydrogens geom
_atom_sites_solution_primary direct
_atom_sites_solution_secondary difmap
_audit_creation_method SHELXL97
_cell_angle_alpha 90.00
_cell_angle_beta 98.4520(10)
_cell_angle_gamma 90.00
_cell_formula_units_Z 2
_cell_length_a 12.6956(9)
_cell_length_b 5.1295(4)
_cell_length_c 13.9659(10)
_cell_measurement_reflns_used 3064
_cell_measurement_temperature 298(2)
_cell_measurement_theta_max 25.18
_cell_measurement_theta_min 2.95
_cell_volume 899.61(11)
_computing_cell_refinement 'SAINT (Bruker, 2002)'
_computing_data_collection 'SMART (Bruker, 2002)'
_computing_data_reduction SAINT
_computing_molecular_graphics 'SHELXTL (Bruker, 2002)'
_computing_publication_material SHELXL97
_computing_structure_refinement 'SHELXL97 (Sheldrick, 1997)'
_computing_structure_solution 'SHELXS97 (Sheldrick, 1997)'
_diffrn_ambient_temperature 298(2)
_diffrn_measured_fraction_theta_full 0.993
_diffrn_measured_fraction_theta_max 0.993
_diffrn_measurement_device_type 'Bruker APEX area-detector'
_diffrn_measurement_method '\f and \w'
_diffrn_radiation_monochromator graphite
_diffrn_radiation_source 'fine-focus sealed tube'
_diffrn_radiation_type MoK\a
_diffrn_radiation_wavelength 0.71073
_diffrn_reflns_av_R_equivalents 0.0186
_diffrn_reflns_av_sigmaI/netI 0.0211
_diffrn_reflns_limit_h_max 11
_diffrn_reflns_limit_h_min -15
_diffrn_reflns_limit_k_max 6
_diffrn_reflns_limit_k_min -6
_diffrn_reflns_limit_l_max 16
_diffrn_reflns_limit_l_min -16
_diffrn_reflns_number 4458
_diffrn_reflns_theta_full 25.20
_diffrn_reflns_theta_max 25.20
_diffrn_reflns_theta_min 1.62
_diffrn_standards_number 0
_exptl_absorpt_coefficient_mu 1.289
_exptl_absorpt_correction_T_max 0.8107
_exptl_absorpt_correction_T_min 0.6333
_exptl_absorpt_correction_type multi-scan
_exptl_absorpt_process_details '(SADABS; Bruker, 2002)'
_exptl_crystal_colour Colourless
_exptl_crystal_density_diffrn 1.930
_exptl_crystal_density_method 'not measured'
_exptl_crystal_description Block
_exptl_crystal_F_000 524
_exptl_crystal_size_max 0.39
_exptl_crystal_size_mid 0.22
_exptl_crystal_size_min 0.17
_refine_diff_density_max 0.222
_refine_diff_density_min -0.315
_refine_ls_extinction_coef 0.0177(10)
_refine_ls_extinction_expression Fc^*^=kFc[1+0.001xFc^2^\l^3^/sin(2\q)]^-1/4^
_refine_ls_extinction_method 'SHELXL97 (Sheldrick, 1997)'
_refine_ls_goodness_of_fit_ref 1.058
_refine_ls_hydrogen_treatment mixed
_refine_ls_matrix_type full
_refine_ls_number_parameters 146
_refine_ls_number_reflns 1611
_refine_ls_number_restraints 6
_refine_ls_restrained_S_all 1.057
_refine_ls_R_factor_all 0.0238
_refine_ls_R_factor_gt 0.0223
_refine_ls_shift/su_max 0.000
_refine_ls_shift/su_mean 0.000
_refine_ls_structure_factor_coef Fsqd
_refine_ls_weighting_details 'calc w = 1/[\s^2^(Fo^2^)+(0.0226P)^2^+0.8089P] where P=(Fo^2^+2Fc^2^)/3'
_refine_ls_weighting_scheme calc
_refine_ls_wR_factor_gt 0.0529
_refine_ls_wR_factor_ref 0.0537
_reflns_number_gt 1549
_reflns_number_total 1611
_reflns_threshold_expression I>2\s(I)
_cod_data_source_file bh6032.cif
_cod_data_source_block I
_cod_depositor_comments
;
The following automatic conversions were performed:
'_symmetry_cell_setting' value 'Monoclinic' changed to 'monoclinic'
according to '/home/saulius/struct/CIF-dictionaries/cif_core.dic'
dictionary named 'cif_core.dic' version 2.4.1 from 2010-06-29.

Automatic conversion script
Id: cif_fix_enum 1527 2010-12-29 10:47:43Z saulius 

The following automatic conversions were performed:

'_symmetry_cell_setting' value 'Monoclinic' changed to 'monoclinic'
according to /home/saulius/struct/CIF-dictionaries/cif_core.dic
dictionary named 'cif_core.dic' version 2.4.1 from 2010-06-29.

Automatic conversion script
Id: cif_fix_values 1715 2011-07-08 13:25:40Z adriana 
;
_cod_original_sg_symbol_H-M 'P 21/c'
_cod_database_code 2206854
_cod_database_fobs_code 2206854

loop_
_symmetry_equiv_pos_as_xyz
'x, y, z'
'-x, y+1/2, -z+1/2'
'-x, -y, -z'
'x, -y-1/2, z-1/2'

loop_
_atom_site_label
_atom_site_fract_x
_atom_site_fract_y
_atom_site_fract_z
_atom_site_U_iso_or_equiv
_atom_site_adp_type
_atom_site_calc_flag
_atom_site_refinement_flags
_atom_site_occupancy
_atom_site_type_symbol
Cd1 0.0000 0.0000 0.5000 0.02989(12) Uani d S 1 Cd
O1 0.08664(13) 0.2781(3) 0.61021(12) 0.0370(4) Uani d . 1 O
O2 0.24887(13) 0.1051(4) 0.64897(13) 0.0415(4) Uani d . 1 O
O3 0.22971(12) 0.0856(3) 0.87294(13) 0.0352(4) Uani d . 1 O
O4 0.58199(12) 0.2407(3) 0.95463(12) 0.0379(4) Uani d . 1 O
O5 -0.01909(13) -0.2805(3) 0.62057(13) 0.0368(4) Uani d D 1 O
H5A 0.0153(17) -0.414(4) 0.616(2) 0.044 Uiso d D 1 H
H5B -0.0823(13) -0.302(5) 0.621(2) 0.044 Uiso d D 1 H
O6 -0.16820(14) 0.1565(4) 0.51638(14) 0.0455(5) Uani d D 1 O
H6A -0.190(2) 0.283(5) 0.5438(18) 0.055 Uiso d D 1 H
H6B -0.202(2) 0.119(6) 0.4643(15) 0.055 Uiso d D 1 H
N1 0.29996(14) 0.4318(4) 0.80170(13) 0.0246(4) Uani d . 1 N
N2 0.40475(14) 0.1761(4) 0.91398(13) 0.0269(4) Uani d . 1 N
H2 0.4097 0.0488 0.9544 0.032 Uiso calc R 1 H
C1 0.17880(18) 0.2643(4) 0.65964(16) 0.0276(5) Uani d . 1 C
C2 0.19909(18) 0.4742(4) 0.73754(17) 0.0270(5) Uani d . 1 C
H2A 0.2006 0.6435 0.7069 0.032 Uiso calc R 1 H
H2B 0.1411 0.4743 0.7757 0.032 Uiso calc R 1 H
C3 0.30629(17) 0.2237(4) 0.86361(15) 0.0255(5) Uani d . 1 C
C4 0.49735(17) 0.3110(4) 0.90686(15) 0.0266(5) Uani d . 1 C
C5 0.48459(19) 0.5278(4) 0.84137(17) 0.0279(5) Uani d . 1 C
H5 0.5425 0.6324 0.8333 0.034 Uiso calc R 1 H
C6 0.38804(18) 0.5776(4) 0.79194(16) 0.0262(5) Uani d . 1 C
H6 0.3805 0.7174 0.7491 0.031 Uiso calc R 1 H

loop_
_atom_site_aniso_label
_atom_site_aniso_U_11
_atom_site_aniso_U_22
_atom_site_aniso_U_33
_atom_site_aniso_U_12
_atom_site_aniso_U_13
_atom_site_aniso_U_23
Cd1 0.02480(16) 0.02813(17) 0.03517(17) 0.00194(9) -0.00075(10) -0.00477(10)
O1 0.0292(9) 0.0315(9) 0.0461(10) 0.0047(7) -0.0085(7) -0.0106(8)
O2 0.0315(9) 0.0444(10) 0.0459(10) 0.0127(8) -0.0035(8) -0.0146(9)
O3 0.0213(8) 0.0355(9) 0.0480(10) -0.0053(7) 0.0020(7) 0.0119(8)
O4 0.0233(8) 0.0454(10) 0.0424(9) -0.0041(7) -0.0034(7) 0.0162(8)
O5 0.0266(9) 0.0348(10) 0.0490(10) 0.0062(8) 0.0058(8) 0.0013(8)
O6 0.0308(10) 0.0504(12) 0.0527(12) 0.0117(8) -0.0032(8) -0.0229(9)
N1 0.0230(10) 0.0235(9) 0.0262(9) 0.0006(8) 0.0003(7) 0.0019(8)
N2 0.0243(9) 0.0261(10) 0.0295(9) -0.0016(8) 0.0010(7) 0.0084(8)
C1 0.0263(11) 0.0255(11) 0.0299(11) 0.0001(9) 0.0001(9) 0.0021(9)
C2 0.0247(12) 0.0257(12) 0.0290(12) 0.0033(9) -0.0017(9) 0.0013(9)
C3 0.0244(11) 0.0251(11) 0.0268(11) 0.0006(9) 0.0029(9) -0.0001(9)
C4 0.0247(11) 0.0291(12) 0.0261(11) -0.0028(9) 0.0038(9) -0.0010(9)
C5 0.0274(12) 0.0278(12) 0.0288(12) -0.0060(9) 0.0051(9) 0.0026(9)
C6 0.0306(12) 0.0230(11) 0.0254(11) -0.0005(9) 0.0055(9) 0.0015(9)

loop_
_atom_type_symbol
_atom_type_description
_atom_type_scat_dispersion_real
_atom_type_scat_dispersion_imag
_atom_type_scat_source
C C 0.0033 0.0016 'International Tables Vol C Tables 4.2.6.8 and 6.1.1.4'
H H 0.0000 0.0000 'International Tables Vol C Tables 4.2.6.8 and 6.1.1.4'
N N 0.0061 0.0033 'International Tables Vol C Tables 4.2.6.8 and 6.1.1.4'
O O 0.0106 0.0060 'International Tables Vol C Tables 4.2.6.8 and 6.1.1.4'
Cd Cd -0.8075 1.2024 'International Tables Vol C Tables 4.2.6.8 and 6.1.1.4'

loop_
_geom_angle_atom_site_label_1
_geom_angle_atom_site_label_2
_geom_angle_atom_site_label_3
_geom_angle_site_symmetry_1
_geom_angle_site_symmetry_3
_geom_angle
_geom_angle_publ_flag
O5 Cd1 O5 3_556 . 180.0 yes
O5 Cd1 O1 3_556 . 90.62(6) yes
O5 Cd1 O1 . . 89.38(6) yes
O5 Cd1 O1 3_556 3_556 89.38(6) no
O5 Cd1 O1 . 3_556 90.62(6) no
O1 Cd1 O1 . 3_556 180.0 no
O5 Cd1 O6 3_556 3_556 86.89(7) yes
O5 Cd1 O6 . 3_556 93.11(7) yes
O1 Cd1 O6 . 3_556 85.58(6) yes
O1 Cd1 O6 3_556 3_556 94.42(6) no
O5 Cd1 O6 3_556 . 93.11(7) no
O5 Cd1 O6 . . 86.89(7) no
O1 Cd1 O6 . . 94.42(6) yes
O1 Cd1 O6 3_556 . 85.58(6) no
O6 Cd1 O6 3_556 . 180.0 yes
C1 O1 Cd1 . . 130.67(15) no
Cd1 O5 H5A . . 111(2) no
Cd1 O5 H5B . . 108(2) no
H5A O5 H5B . . 115(2) no
Cd1 O6 H6A . . 134(2) no
Cd1 O6 H6B . . 102(2) no
H6A O6 H6B . . 115(2) no
C3 N1 C6 . . 121.07(18) no
C3 N1 C2 . . 117.79(18) no
C6 N1 C2 . . 120.72(18) no
C3 N2 C4 . . 126.81(19) no
C3 N2 H2 . . 116.6 no
C4 N2 H2 . . 116.6 no
O2 C1 O1 . . 126.5(2) no
O2 C1 C2 . . 120.3(2) no
O1 C1 C2 . . 113.19(19) no
N1 C2 C1 . . 111.82(18) no
N1 C2 H2A . . 109.3 no
C1 C2 H2A . . 109.3 no
N1 C2 H2B . . 109.3 no
C1 C2 H2B . . 109.3 no
H2A C2 H2B . . 107.9 no
O3 C3 N2 . . 121.6(2) no
O3 C3 N1 . . 122.98(19) no
N2 C3 N1 . . 115.46(19) no
O4 C4 N2 . . 119.9(2) no
O4 C4 C5 . . 125.5(2) no
N2 C4 C5 . . 114.65(19) no
C6 C5 C4 . . 119.0(2) no
C6 C5 H5 . . 120.5 no
C4 C5 H5 . . 120.5 no
C5 C6 N1 . . 122.9(2) no
C5 C6 H6 . . 118.5 no
N1 C6 H6 . . 118.5 no

loop_
_geom_bond_atom_site_label_1
_geom_bond_atom_site_label_2
_geom_bond_site_symmetry_2
_geom_bond_distance
_geom_bond_publ_flag
Cd1 O5 3_556 2.2549(18) no
Cd1 O5 . 2.2549(18) yes
Cd1 O1 . 2.2619(15) yes
Cd1 O1 3_556 2.2619(15) no
Cd1 O6 3_556 2.3240(17) no
Cd1 O6 . 2.3240(17) yes
O1 C1 . 1.270(3) yes
O2 C1 . 1.233(3) yes
O3 C3 . 1.225(3) yes
O4 C4 . 1.233(3) yes
O5 H5A . 0.822(16) no
O5 H5B . 0.811(16) no
O6 H6A . 0.823(16) no
O6 H6B . 0.813(16) no
N1 C3 . 1.368(3) yes
N1 C6 . 1.369(3) yes
N1 C2 . 1.467(3) yes
N2 C3 . 1.363(3) yes
N2 C4 . 1.380(3) yes
N2 H2 . 0.8600 no
C1 C2 . 1.525(3) yes
C2 H2A . 0.9700 no
C2 H2B . 0.9700 no
C4 C5 . 1.434(3) yes
C5 C6 . 1.340(3) yes
C5 H5 . 0.9300 no
C6 H6 . 0.9300 no

loop_
_geom_hbond_atom_site_label_D
_geom_hbond_atom_site_label_H
_geom_hbond_atom_site_label_A
_geom_hbond_site_symmetry_A
_geom_hbond_distance_DH
_geom_hbond_distance_HA
_geom_hbond_distance_DA
_geom_hbond_angle_DHA
_geom_hbond_publ_flag
O5 H5A O1 1_545 0.822(16) 1.826(17) 2.647(2) 177(3) yes
O5 H5B O3 2_546 0.811(16) 1.972(17) 2.775(2) 171(3) yes
O6 H6A O3 2_556 0.823(16) 2.046(16) 2.863(2) 172(3) yes
O6 H6B O2 3_556 0.813(16) 1.975(17) 2.736(2) 156(3) yes
N2 H2 O4 3_657 0.86 1.95 2.806(2) 179 yes
